data_4317115
loop_
_publ_author_name
'Zhaoping Ni'
'Matthew P. Shores'

_publ_section_title
;
 Supramolecular Effects on Anion-Dependent Spin-State Switching Properties
 in Heteroleptic Iron(II) Complexes
;
_journal_name_full 'Inorganic Chemistry'
_journal_page_first 10727
_journal_page_last 10735
_journal_paper_doi 10.1021/ic102004c
_journal_volume 49
_journal_year 2010
_chemical_formula_moiety 'C43 H69 Fe2 N19, 4(C24 H20 B)'
_chemical_formula_sum 'C139 H149 B4 Fe2 N19'
_chemical_formula_weight 2240.71
_chemical_name_systematic
; 
 ? 
;
_space_group_IT_number 14
_symmetry_cell_setting monoclinic
_symmetry_space_group_name_Hall '-P 2ybc'
_symmetry_space_group_name_H-M 'P 1 21/c 1'
_atom_sites_solution_hydrogens geom
_atom_sites_solution_primary direct
_atom_sites_solution_secondary difmap
_audit_creation_method 'Bruker SHELXTL'
_cell_angle_alpha 90.00
_cell_angle_beta 105.6140(10)
_cell_angle_gamma 90.00
_cell_formula_units_Z 2
_cell_length_a 21.3900(3)
_cell_length_b 14.5330(2)
_cell_length_c 20.3121(3)
_cell_measurement_reflns_used 9893
_cell_measurement_temperature 100(2)
_cell_measurement_theta_max 32.7735
_cell_measurement_theta_min 2.4185
_cell_volume 6081.22(15)
_computing_cell_refinement 'Bruker SMART'
_computing_data_collection 'Bruker SMART'
_computing_data_reduction 'Bruker SAINT'
_computing_molecular_graphics 'Bruker SHELXTL'
_computing_publication_material 'Bruker SHELXTL'
_computing_structure_refinement 'Bruker SHELXTL'
_computing_structure_solution 'Bruker SHELXTL'
_diffrn_ambient_temperature 100(2)
_diffrn_measured_fraction_theta_full 1.000
_diffrn_measured_fraction_theta_max 1.000
_diffrn_measurement_device_type 'CCD area detector'
_diffrn_measurement_method 'phi and omega scans'
_diffrn_radiation_monochromator graphite
_diffrn_radiation_source 'fine-focus sealed tube'
_diffrn_radiation_type MoK\a
_diffrn_radiation_wavelength 0.71073
_diffrn_reflns_av_R_equivalents 0.0362
_diffrn_reflns_av_sigmaI/netI 0.0283
_diffrn_reflns_limit_h_max 25
_diffrn_reflns_limit_h_min -24
_diffrn_reflns_limit_k_max 17
_diffrn_reflns_limit_k_min -17
_diffrn_reflns_limit_l_max 22
_diffrn_reflns_limit_l_min -23
_diffrn_reflns_number 58181
_diffrn_reflns_theta_full 24.71
_diffrn_reflns_theta_max 24.71
_diffrn_reflns_theta_min 0.99
_exptl_absorpt_coefficient_mu 0.298
_exptl_absorpt_correction_T_max 0.9275
_exptl_absorpt_correction_T_min 0.8666
_exptl_absorpt_correction_type multi-scan
_exptl_absorpt_process_details 'SADABS, Bruker(2000)'
_exptl_crystal_colour yellow
_exptl_crystal_density_diffrn 1.224
_exptl_crystal_density_method 'not measured'
_exptl_crystal_description block
_exptl_crystal_F_000 2376
_exptl_crystal_size_max 0.49
_exptl_crystal_size_mid 0.27
_exptl_crystal_size_min 0.26
_platon_squeeze_details
;
;
_refine_diff_density_max 1.447
_refine_diff_density_min -0.534
_refine_diff_density_rms 0.110
_refine_ls_extinction_method none
_refine_ls_goodness_of_fit_ref 1.060
_refine_ls_hydrogen_treatment constr
_refine_ls_matrix_type full
_refine_ls_number_parameters 720
_refine_ls_number_reflns 10366
_refine_ls_number_restraints 0
_refine_ls_restrained_S_all 1.060
_refine_ls_R_factor_all 0.0790
_refine_ls_R_factor_gt 0.0656
_refine_ls_shift/su_max 0.000
_refine_ls_shift/su_mean 0.000
_refine_ls_structure_factor_coef Fsqd
_refine_ls_weighting_details 'calc w=1/[\s^2^(Fo^2^)+(0.1066P)^2^+7.4248P] where P=(Fo^2^+2Fc^2^)/3'
_refine_ls_weighting_scheme calc
_refine_ls_wR_factor_gt 0.1817
_refine_ls_wR_factor_ref 0.1910
_reflns_number_gt 8351
_reflns_number_total 10366
_reflns_threshold_expression >2sigma(I)
_cod_data_source_file ic102004c_si_002_4.cif
_cod_data_source_block 3-LT
_cod_depositor_comments
;
The following automatic conversions were performed:

'_symmetry_cell_setting' value 'Monoclinic' changed to 'monoclinic'
according to the built-in table from CIF Core dictionary named
'cif_core.dic' version 2.4.1 from 2010-06-29.

Automatic conversion script
Id: cif_fix_values 1646 2011-03-28 12:23:43Z adriana 
;
_cod_original_sg_symbol_H-M 'P 21/c'
_cod_database_code 4317115

loop_
_symmetry_equiv_pos_as_xyz
'x, y, z'
'-x, y+1/2, -z+1/2'
'-x, -y, -z'
'x, -y-1/2, z-1/2'

loop_
_atom_site_label
_atom_site_type_symbol
_atom_site_fract_x
_atom_site_fract_y
_atom_site_fract_z
_atom_site_U_iso_or_equiv
_atom_site_adp_type
_atom_site_occupancy
_atom_site_symmetry_multiplicity
_atom_site_calc_flag
_atom_site_refinement_flags
_atom_site_disorder_assembly
_atom_site_disorder_group
Fe1 Fe 0.23401(2) 1.02244(3) 0.19386(2) 0.02729(15) Uani 1 1 d . . .
N1 N 0.15346(12) 0.97048(17) 0.22636(13) 0.0274(6) Uani 1 1 d . B .
N2 N 0.09984(13) 0.8328(2) 0.24023(15) 0.0393(7) Uani 1 1 d . B .
H2A H 0.0951 0.7739 0.2303 0.047 Uiso 1 1 calc R . .
N3 N 0.17766(16) 0.7429(2) 0.17108(15) 0.0423(7) Uani 1 1 d . A .
H3C H 0.1426 0.7168 0.1773 0.051 Uiso 1 1 calc R . .
N4 N 0.23863(12) 0.87932(19) 0.17998(13) 0.0318(6) Uani 1 1 d . A .
N9 N 0.19315(13) 1.15783(18) 0.19558(13) 0.0301(6) Uani 1 1 d . B .
N10 N 0.17434(16) 1.0440(2) 0.09021(15) 0.0446(8) Uani 1 1 d . B .
H10A H 0.1982 1.0733 0.0649 0.053 Uiso 1 1 calc R . .
H10B H 0.1607 0.9883 0.0699 0.053 Uiso 1 1 calc R . .
B1 B 0.36136(18) 0.4502(3) 0.14886(18) 0.0295(8) Uani 1 1 d . . .
B2 B 0.14727(16) 0.5812(2) 0.38359(17) 0.0259(7) Uani 1 1 d . . .
C1 C 0.11444(18) 1.0195(2) 0.2642(2) 0.0399(8) Uani 1 1 d . . .
H1A H 0.0750 1.0440 0.2315 0.048 Uiso 1 1 calc R B .
H1B H 0.1397 1.0723 0.2884 0.048 Uiso 1 1 calc R . .
C2 C 0.09464(17) 0.9586(2) 0.31550(18) 0.0367(8) Uani 1 1 d . B .
H2B H 0.1336 0.9384 0.3512 0.044 Uiso 1 1 calc R . .
H2C H 0.0662 0.9932 0.3379 0.044 Uiso 1 1 calc R . .
C3 C 0.05914(16) 0.8765(3) 0.27883(19) 0.0399(8) Uani 1 1 d . . .
H3A H 0.0500 0.8324 0.3122 0.048 Uiso 1 1 calc R B .
H3B H 0.0173 0.8959 0.2474 0.048 Uiso 1 1 calc R . .
C4 C 0.14456(14) 0.8822(2) 0.21983(15) 0.0278(7) Uani 1 1 d . . .
C5 C 0.18954(15) 0.8325(2) 0.18718(15) 0.0289(7) Uani 1 1 d . A .
C6 C 0.2224(3) 0.6888(3) 0.1434(3) 0.0681(13) Uani 1 1 d . . .
H6B H 0.2542 0.6573 0.1813 0.082 Uiso 0.768(11) 1 calc PR A 1
H6C H 0.1978 0.6411 0.1122 0.082 Uiso 0.768(11) 1 calc PR A 1
H6D H 0.2048 0.6807 0.0934 0.082 Uiso 0.232(11) 1 d PR A 2
H6E H 0.2290 0.6273 0.1651 0.082 Uiso 0.232(11) 1 d PR A 2
C7 C 0.2566(2) 0.7468(3) 0.1067(3) 0.0446(16) Uiso 0.768(11) 1 d P A 1
H7B H 0.2264 0.7677 0.0634 0.054 Uiso 0.768(11) 1 calc PR A 1
H7C H 0.2919 0.7112 0.0955 0.054 Uiso 0.768(11) 1 calc PR A 1
C7A C 0.2868(10) 0.7414(13) 0.1581(11) 0.058(6) Uiso 0.232(11) 1 d P A 2
H7D H 0.3115 0.7270 0.2057 0.069 Uiso 0.232(11) 1 calc PR A 2
H7E H 0.3118 0.7161 0.1278 0.069 Uiso 0.232(11) 1 calc PR A 2
C8 C 0.28587(17) 0.8320(3) 0.15133(18) 0.0421(9) Uani 1 1 d . . .
H8A H 0.3229 0.8117 0.1892 0.051 Uiso 0.768(11) 1 calc PR A 1
H8B H 0.3027 0.8760 0.1230 0.051 Uiso 0.768(11) 1 calc PR A 1
H8C H 0.2766 0.8468 0.1021 0.051 Uiso 0.232(11) 1 d PR A 2
H8D H 0.3299 0.8553 0.1741 0.051 Uiso 0.232(11) 1 d PR A 2
N5 N 0.3015(2) 1.0333(3) 0.2948(3) 0.0305(15) Uiso 0.75 1 d P B 1
N6 N 0.4110(2) 1.0420(3) 0.3542(3) 0.0378(9) Uiso 0.75 1 d P B 1
H6A H 0.4512 1.0446 0.3510 0.045 Uiso 0.75 1 calc PR B 1
N7 N 0.4394(2) 1.0671(3) 0.2295(2) 0.0460(10) Uiso 0.75 1 d P B 1
H7A H 0.4689 1.0734 0.2688 0.055 Uiso 0.75 1 calc PR B 1
N8 N 0.32899(18) 1.0489(3) 0.17628(19) 0.0303(8) Uiso 0.75 1 d P B 1
C9 C 0.2847(2) 1.0239(3) 0.3595(2) 0.0364(10) Uiso 0.75 1 d P B 1
H9A H 0.2828 0.9578 0.3703 0.044 Uiso 0.75 1 calc PR B 1
H9B H 0.2410 1.0504 0.3545 0.044 Uiso 0.75 1 calc PR B 1
C10 C 0.3319(2) 1.0703(4) 0.4173(3) 0.0460(12) Uiso 0.75 1 d P B 1
H10C H 0.3209 1.0566 0.4606 0.055 Uiso 0.75 1 calc PR B 1
H10D H 0.3294 1.1378 0.4103 0.055 Uiso 0.75 1 calc PR B 1
C11 C 0.3998(3) 1.0371(4) 0.4216(4) 0.0514(16) Uiso 0.75 1 d P B 1
H11A H 0.4319 1.0759 0.4541 0.062 Uiso 0.75 1 calc PR B 1
H11B H 0.4051 0.9728 0.4384 0.062 Uiso 0.75 1 calc PR B 1
C12 C 0.3623(2) 1.0426(3) 0.2970(2) 0.0271(9) Uiso 0.75 1 d P B 1
C13 C 0.37751(19) 1.0541(3) 0.2295(2) 0.0264(9) Uiso 0.75 1 d P B 1
C14 C 0.4599(3) 1.0712(5) 0.1657(3) 0.0641(16) Uiso 0.75 1 d P B 1
H14A H 0.5034 1.0430 0.1730 0.077 Uiso 0.75 1 calc PR B 1
H14B H 0.4625 1.1360 0.1518 0.077 Uiso 0.75 1 calc PR B 1
C15 C 0.4093(3) 1.0178(4) 0.1085(3) 0.0517(13) Uiso 0.75 1 d P B 1
H15A H 0.4105 0.9510 0.1186 0.062 Uiso 0.75 1 calc PR B 1
H15B H 0.4177 1.0271 0.0634 0.062 Uiso 0.75 1 calc PR B 1
C16 C 0.3423(2) 1.0601(4) 0.1097(3) 0.0427(11) Uiso 0.75 1 d P B 1
H16A H 0.3420 1.1265 0.0986 0.051 Uiso 0.75 1 calc PR B 1
H16B H 0.3074 1.0301 0.0741 0.051 Uiso 0.75 1 calc PR B 1
N5A N 0.2950(7) 1.0290(9) 0.2771(8) 0.025(4) Uiso 0.25 1 d P B 2
C9A C 0.2942(7) 0.9873(11) 0.3377(8) 0.039(3) Uiso 0.25 1 d P B 2
H9C H 0.2556 0.9574 0.3410 0.047 Uiso 0.25 1 calc PR B 2
C10A C 0.3471(8) 0.9874(11) 0.3932(9) 0.050(4) Uiso 0.25 1 d P B 2
H10E H 0.3435 0.9575 0.4336 0.060 Uiso 0.25 1 calc PR B 2
C11A C 0.4046(10) 1.0281(13) 0.3939(14) 0.057(5) Uiso 0.25 1 d P B 2
H11C H 0.4412 1.0252 0.4327 0.069 Uiso 0.25 1 calc PR B 2
C12A C 0.4070(8) 1.0775(12) 0.3299(9) 0.043(4) Uiso 0.25 1 d P B 2
H12A H 0.4443 1.1117 0.3281 0.051 Uiso 0.25 1 calc PR B 2
C13A C 0.3521(7) 1.0723(11) 0.2720(8) 0.038(3) Uiso 0.25 1 d P B 2
C14A C 0.3476(7) 1.1194(10) 0.2064(7) 0.041(3) Uiso 0.25 1 d P B 2
H14C H 0.3377 1.1854 0.2105 0.049 Uiso 0.25 1 calc PR B 2
H14D H 0.3898 1.1150 0.1952 0.049 Uiso 0.25 1 calc PR B 2
N6A N 0.2985(6) 1.0788(8) 0.1536(6) 0.032(2) Uiso 0.25 1 d P B 2
H6F H 0.3162 1.0347 0.1315 0.039 Uiso 0.25 1 calc PR B 2
H6G H 0.2790 1.1228 0.1222 0.039 Uiso 0.25 1 calc PR B 2
C17 C 0.21111(18) 1.2186(2) 0.24703(18) 0.0361(8) Uani 1 1 d . . .
H17A H 0.2521 1.2114 0.2794 0.043 Uiso 1 1 calc R B .
C18 C 0.1720(2) 1.2914(2) 0.2546(2) 0.0469(10) Uani 1 1 d . B .
H18A H 0.1858 1.3335 0.2915 0.056 Uiso 1 1 calc R . .
C19 C 0.1127(2) 1.3017(3) 0.2077(2) 0.0496(10) Uani 1 1 d . . .
H19A H 0.0846 1.3502 0.2127 0.060 Uiso 1 1 calc R B .
C20 C 0.09421(17) 1.2419(2) 0.1538(2) 0.0407(9) Uani 1 1 d . B .
H20A H 0.0537 1.2491 0.1205 0.049 Uiso 1 1 calc R . .
C21 C 0.13600(15) 1.1705(2) 0.14877(17) 0.0319(7) Uani 1 1 d . . .
C22 C 0.11773(18) 1.1006(3) 0.09211(18) 0.0423(9) Uani 1 1 d . B .
H22A H 0.0827 1.0605 0.0993 0.051 Uiso 1 1 calc R . .
H22B H 0.1011 1.1326 0.0478 0.051 Uiso 1 1 calc R . .
C23 C 0.39830(15) 0.5507(2) 0.15376(16) 0.0300(7) Uani 1 1 d . . .
C24 C 0.42159(16) 0.5823(2) 0.09993(18) 0.0369(8) Uani 1 1 d . . .
H24A H 0.4188 0.5426 0.0621 0.044 Uiso 1 1 calc R . .
C25 C 0.44866(17) 0.6693(3) 0.0991(2) 0.0497(10) Uani 1 1 d . . .
H25A H 0.4630 0.6883 0.0608 0.060 Uiso 1 1 calc R . .
C26 C 0.45463(18) 0.7278(3) 0.1541(3) 0.0602(13) Uani 1 1 d . . .
H26A H 0.4732 0.7872 0.1544 0.072 Uiso 1 1 calc R . .
C27 C 0.4332(2) 0.6983(3) 0.2085(3) 0.0638(13) Uani 1 1 d . . .
H27A H 0.4373 0.7375 0.2468 0.077 Uiso 1 1 calc R . .
C28 C 0.40580(19) 0.6125(3) 0.2082(2) 0.0484(9) Uani 1 1 d . . .
H28A H 0.3914 0.5944 0.2466 0.058 Uiso 1 1 calc R . .
C29 C 0.28695(15) 0.4601(2) 0.09797(15) 0.0291(7) Uani 1 1 d . . .
C30 C 0.26922(15) 0.5256(2) 0.04630(16) 0.0296(7) Uani 1 1 d . . .
H30A H 0.3009 0.5686 0.0410 0.036 Uiso 1 1 calc R . .
C31 C 0.20674(16) 0.5308(2) 0.00193(17) 0.0342(7) Uani 1 1 d . . .
H31A H 0.1969 0.5765 -0.0328 0.041 Uiso 1 1 calc R . .
C32 C 0.15951(17) 0.4698(2) 0.00844(17) 0.0379(8) Uani 1 1 d . . .
H32A H 0.1170 0.4731 -0.0215 0.046 Uiso 1 1 calc R . .
C33 C 0.17469(18) 0.4044(3) 0.05862(19) 0.0457(9) Uani 1 1 d . . .
H33A H 0.1426 0.3617 0.0636 0.055 Uiso 1 1 calc R . .
C34 C 0.23690(17) 0.4002(3) 0.10225(18) 0.0433(9) Uani 1 1 d . . .
H34A H 0.2460 0.3543 0.1368 0.052 Uiso 1 1 calc R . .
C35 C 0.35616(15) 0.4151(2) 0.22383(17) 0.0358(8) Uani 1 1 d . . .
C36 C 0.31649(18) 0.4632(3) 0.25757(18) 0.0474(10) Uani 1 1 d . . .
H36A H 0.2930 0.5152 0.2357 0.057 Uiso 1 1 calc R . .
C37 C 0.3104(2) 0.4376(4) 0.3214(2) 0.0719(16) Uani 1 1 d . . .
H37A H 0.2841 0.4728 0.3429 0.086 Uiso 1 1 calc R . .
C38 C 0.3430(2) 0.3605(5) 0.3536(2) 0.087(2) Uani 1 1 d . . .
H38A H 0.3388 0.3421 0.3970 0.105 Uiso 1 1 calc R . .
C39 C 0.3816(2) 0.3108(4) 0.3219(2) 0.0734(16) Uani 1 1 d . . .
H39A H 0.4037 0.2575 0.3434 0.088 Uiso 1 1 calc R . .
C40 C 0.38797(17) 0.3385(3) 0.2586(2) 0.0485(10) Uani 1 1 d . . .
H40A H 0.4153 0.3036 0.2381 0.058 Uiso 1 1 calc R . .
C41 C 0.40325(16) 0.3762(2) 0.11654(16) 0.0317(7) Uani 1 1 d . . .
C42 C 0.3768(2) 0.3165(3) 0.0642(2) 0.0633(13) Uani 1 1 d . . .
H42A H 0.3310 0.3152 0.0460 0.076 Uiso 1 1 calc R . .
C43 C 0.4150(3) 0.2575(4) 0.0365(3) 0.0895(19) Uani 1 1 d . . .
H43A H 0.3947 0.2175 -0.0001 0.107 Uiso 1 1 calc R . .
C44 C 0.4812(3) 0.2569(3) 0.0616(3) 0.0677(13) Uani 1 1 d . . .
H44A H 0.5072 0.2178 0.0423 0.081 Uiso 1 1 calc R . .
C45 C 0.5086(2) 0.3133(3) 0.1144(2) 0.0507(10) Uani 1 1 d . . .
H45A H 0.5544 0.3129 0.1333 0.061 Uiso 1 1 calc R . .
C46 C 0.47077(18) 0.3713(2) 0.1410(2) 0.0419(8) Uani 1 1 d . . .
H46A H 0.4917 0.4102 0.1780 0.050 Uiso 1 1 calc R . .
C47 C 0.21780(15) 0.6319(3) 0.39647(16) 0.0341(8) Uani 1 1 d . . .
C48 C 0.26005(18) 0.6341(4) 0.46197(18) 0.0579(12) Uani 1 1 d . . .
H48A H 0.2482 0.6020 0.4976 0.069 Uiso 1 1 calc R . .
C49 C 0.3187(2) 0.6811(5) 0.4774(2) 0.092(2) Uani 1 1 d . . .
H49A H 0.3467 0.6792 0.5224 0.110 Uiso 1 1 calc R . .
C50 C 0.3364(2) 0.7313(5) 0.4266(2) 0.098(2) Uani 1 1 d . . .
H50A H 0.3752 0.7666 0.4373 0.118 Uiso 1 1 calc R . .
C51 C 0.2968(2) 0.7285(4) 0.3611(2) 0.0643(14) Uani 1 1 d . . .
H51A H 0.3086 0.7606 0.3255 0.077 Uiso 1 1 calc R . .
C52 C 0.23947(16) 0.6789(3) 0.34699(17) 0.0408(9) Uani 1 1 d . . .
H52A H 0.2135 0.6767 0.3010 0.049 Uiso 1 1 calc R . .
C53 C 0.10828(14) 0.6344(2) 0.43288(15) 0.0271(7) Uani 1 1 d . . .
C54 C 0.11060(18) 0.7310(2) 0.43795(19) 0.0407(8) Uani 1 1 d . . .
H54A H 0.1340 0.7643 0.4121 0.049 Uiso 1 1 calc R . .
C55 C 0.0799(2) 0.7793(3) 0.4792(2) 0.0511(10) Uani 1 1 d . . .
H55A H 0.0825 0.8445 0.4808 0.061 Uiso 1 1 calc R . .
C56 C 0.04590(19) 0.7340(3) 0.5177(2) 0.0478(10) Uani 1 1 d . . .
H56A H 0.0249 0.7674 0.5459 0.057 Uiso 1 1 calc R . .
C57 C 0.04254(16) 0.6387(2) 0.51481(16) 0.0347(8) Uani 1 1 d . . .
H57A H 0.0198 0.6061 0.5417 0.042 Uiso 1 1 calc R . .
C58 C 0.07265(14) 0.5911(2) 0.47240(14) 0.0258(6) Uani 1 1 d . . .
H58A H 0.0688 0.5259 0.4702 0.031 Uiso 1 1 calc R . .
C59 C 0.10610(15) 0.5887(2) 0.30266(15) 0.0271(7) Uani 1 1 d . . .
C60 C 0.04689(15) 0.6341(2) 0.27892(17) 0.0328(7) Uani 1 1 d . . .
H60A H 0.0282 0.6630 0.3110 0.039 Uiso 1 1 calc R . .
C61 C 0.01423(18) 0.6385(3) 0.20960(19) 0.0447(10) Uani 1 1 d . . .
H61A H -0.0259 0.6706 0.1955 0.054 Uiso 1 1 calc R . .
C62 C 0.0393(2) 0.5972(3) 0.16166(18) 0.0499(11) Uani 1 1 d . . .
H62A H 0.0171 0.6009 0.1145 0.060 Uiso 1 1 calc R . .
C63 C 0.0974(2) 0.5500(3) 0.18309(18) 0.0458(9) Uani 1 1 d . . .
H63A H 0.1152 0.5202 0.1506 0.055 Uiso 1 1 calc R . .
C64 C 0.12984(17) 0.5463(2) 0.25221(17) 0.0356(8) Uani 1 1 d . . .
H64A H 0.1697 0.5137 0.2659 0.043 Uiso 1 1 calc R . .
C65 C 0.15305(17) 0.4703(2) 0.40191(16) 0.0339(8) Uani 1 1 d . . .
C66 C 0.0969(2) 0.4156(2) 0.38449(19) 0.0440(9) Uani 1 1 d . . .
H66A H 0.0571 0.4440 0.3613 0.053 Uiso 1 1 calc R . .
C67 C 0.0964(3) 0.3227(3) 0.3993(3) 0.0745(17) Uani 1 1 d . . .
H67A H 0.0568 0.2894 0.3870 0.089 Uiso 1 1 calc R . .
C68 C 0.1528(4) 0.2788(4) 0.4314(3) 0.101(3) Uani 1 1 d . . .
H68A H 0.1528 0.2150 0.4416 0.121 Uiso 1 1 calc R . .
C69 C 0.2088(3) 0.3276(4) 0.4484(3) 0.0826(19) Uani 1 1 d . . .
H69A H 0.2483 0.2974 0.4705 0.099 Uiso 1 1 calc R . .
C70 C 0.2097(2) 0.4226(3) 0.4339(2) 0.0549(11) Uani 1 1 d . . .
H70A H 0.2498 0.4547 0.4462 0.066 Uiso 1 1 calc R . .

loop_
_atom_site_aniso_label
_atom_site_aniso_U_11
_atom_site_aniso_U_22
_atom_site_aniso_U_33
_atom_site_aniso_U_23
_atom_site_aniso_U_13
_atom_site_aniso_U_12
Fe1 0.0328(3) 0.0239(3) 0.0262(3) -0.00153(17) 0.00969(19) -0.00343(18)
N1 0.0258(13) 0.0265(14) 0.0298(14) 0.0067(11) 0.0074(11) 0.0055(10)
N2 0.0344(15) 0.0362(16) 0.0495(18) -0.0050(13) 0.0148(13) -0.0121(13)
N3 0.061(2) 0.0302(15) 0.0404(16) -0.0076(13) 0.0217(15) -0.0069(14)
N4 0.0279(14) 0.0377(15) 0.0290(14) -0.0031(12) 0.0062(11) 0.0025(12)
N9 0.0345(14) 0.0255(13) 0.0340(14) 0.0019(11) 0.0157(12) 0.0013(11)
N10 0.0515(18) 0.0388(17) 0.0346(16) -0.0053(13) -0.0036(14) 0.0125(14)
B1 0.0317(19) 0.0312(19) 0.0248(18) 0.0022(15) 0.0060(15) 0.0029(15)
B2 0.0234(17) 0.0276(18) 0.0261(17) 0.0011(14) 0.0057(14) -0.0043(14)
C1 0.042(2) 0.0341(19) 0.051(2) 0.0109(16) 0.0263(17) 0.0106(15)
C2 0.0359(18) 0.0388(19) 0.0394(19) 0.0088(15) 0.0168(15) 0.0108(15)
C3 0.0301(17) 0.047(2) 0.045(2) 0.0068(17) 0.0152(15) 0.0000(15)
C4 0.0221(15) 0.0317(17) 0.0267(16) 0.0049(13) 0.0017(12) -0.0011(13)
C5 0.0306(16) 0.0300(17) 0.0234(15) 0.0000(13) 0.0027(13) -0.0002(13)
C6 0.100(4) 0.047(2) 0.071(3) -0.020(2) 0.049(3) 0.005(2)
C8 0.0386(19) 0.052(2) 0.0373(19) 0.0021(17) 0.0135(16) 0.0149(17)
C17 0.047(2) 0.0291(17) 0.0381(19) -0.0011(14) 0.0207(16) -0.0035(15)
C18 0.070(3) 0.0285(18) 0.054(2) -0.0023(16) 0.037(2) 0.0000(18)
C19 0.057(2) 0.033(2) 0.073(3) 0.0147(19) 0.041(2) 0.0155(18)
C20 0.0386(19) 0.0310(18) 0.059(2) 0.0165(17) 0.0244(17) 0.0076(15)
C21 0.0314(17) 0.0266(16) 0.0400(18) 0.0110(14) 0.0138(14) 0.0026(13)
C22 0.0415(19) 0.038(2) 0.041(2) 0.0069(16) -0.0003(16) 0.0086(16)
C23 0.0264(16) 0.0289(16) 0.0300(16) -0.0018(13) -0.0004(13) 0.0053(13)
C24 0.0347(18) 0.0355(18) 0.0364(18) 0.0033(15) 0.0025(15) -0.0016(15)
C25 0.0325(19) 0.040(2) 0.069(3) 0.019(2) 0.0005(18) -0.0024(16)
C26 0.032(2) 0.0269(19) 0.109(4) -0.005(2) -0.004(2) -0.0006(16)
C27 0.048(2) 0.049(3) 0.087(3) -0.032(2) 0.006(2) -0.003(2)
C28 0.046(2) 0.048(2) 0.049(2) -0.0171(18) 0.0088(18) -0.0018(18)
C29 0.0326(17) 0.0316(17) 0.0235(15) -0.0025(13) 0.0082(13) 0.0014(13)
C30 0.0319(17) 0.0282(16) 0.0291(16) -0.0020(13) 0.0091(13) 0.0042(13)
C31 0.0362(18) 0.0345(18) 0.0295(17) 0.0002(14) 0.0048(14) 0.0079(14)
C32 0.0324(18) 0.048(2) 0.0301(18) -0.0095(15) 0.0029(14) 0.0014(15)
C33 0.039(2) 0.056(2) 0.040(2) -0.0007(18) 0.0068(16) -0.0137(18)
C34 0.043(2) 0.047(2) 0.0364(19) 0.0107(16) 0.0038(16) -0.0073(17)
C35 0.0289(16) 0.045(2) 0.0330(18) 0.0085(15) 0.0071(14) 0.0054(15)
C36 0.042(2) 0.069(3) 0.0324(19) 0.0163(18) 0.0121(16) 0.0229(19)
C37 0.053(3) 0.131(5) 0.039(2) 0.031(3) 0.023(2) 0.047(3)
C38 0.064(3) 0.155(6) 0.054(3) 0.059(3) 0.036(2) 0.059(3)
C39 0.052(3) 0.114(4) 0.061(3) 0.055(3) 0.028(2) 0.045(3)
C40 0.0330(19) 0.071(3) 0.045(2) 0.024(2) 0.0159(16) 0.0175(18)
C41 0.0426(19) 0.0247(16) 0.0307(17) 0.0057(13) 0.0151(14) 0.0038(14)
C42 0.056(3) 0.046(2) 0.077(3) -0.026(2) -0.001(2) 0.011(2)
C43 0.094(4) 0.071(3) 0.086(4) -0.048(3) -0.005(3) 0.024(3)
C44 0.085(4) 0.052(3) 0.071(3) -0.005(2) 0.031(3) 0.030(2)
C45 0.057(2) 0.042(2) 0.065(3) 0.006(2) 0.036(2) 0.0093(18)
C46 0.042(2) 0.0361(19) 0.054(2) -0.0041(17) 0.0249(17) 0.0001(16)
C47 0.0272(16) 0.049(2) 0.0255(16) 0.0005(14) 0.0069(13) -0.0110(15)
C48 0.041(2) 0.106(4) 0.0255(18) 0.002(2) 0.0069(16) -0.033(2)
C49 0.055(3) 0.187(7) 0.030(2) -0.007(3) 0.0063(19) -0.067(4)
C50 0.059(3) 0.195(7) 0.041(2) -0.010(3) 0.014(2) -0.082(4)
C51 0.055(2) 0.108(4) 0.034(2) 0.000(2) 0.0174(18) -0.043(3)
C52 0.0332(18) 0.063(2) 0.0256(17) 0.0005(16) 0.0071(14) -0.0165(17)
C53 0.0241(15) 0.0272(16) 0.0260(15) -0.0048(12) 0.0001(12) -0.0060(12)
C54 0.046(2) 0.0281(18) 0.048(2) -0.0054(15) 0.0135(17) -0.0129(15)
C55 0.065(3) 0.0273(19) 0.063(3) -0.0156(18) 0.020(2) -0.0087(18)
C56 0.048(2) 0.045(2) 0.053(2) -0.0276(18) 0.0175(18) -0.0044(17)
C57 0.0340(17) 0.0417(19) 0.0296(17) -0.0077(14) 0.0105(14) -0.0064(15)
C58 0.0253(15) 0.0280(16) 0.0241(15) -0.0049(12) 0.0063(12) -0.0048(12)
C59 0.0299(16) 0.0231(15) 0.0265(16) 0.0003(12) 0.0046(13) -0.0106(13)
C60 0.0293(16) 0.0304(17) 0.0345(18) 0.0048(14) 0.0014(14) -0.0100(13)
C61 0.0378(19) 0.040(2) 0.045(2) 0.0147(17) -0.0080(17) -0.0166(16)
C62 0.062(3) 0.051(2) 0.0268(18) 0.0096(17) -0.0048(18) -0.031(2)
C63 0.064(3) 0.042(2) 0.0302(18) -0.0055(16) 0.0115(18) -0.0242(19)
C64 0.0428(19) 0.0327(17) 0.0306(17) -0.0021(14) 0.0089(15) -0.0094(15)
C65 0.047(2) 0.0337(18) 0.0288(17) 0.0041(14) 0.0232(15) 0.0072(15)
C66 0.074(3) 0.0269(17) 0.045(2) -0.0092(15) 0.039(2) -0.0121(17)
C67 0.148(5) 0.031(2) 0.077(3) -0.013(2) 0.086(4) -0.016(3)
C68 0.206(8) 0.038(3) 0.104(5) 0.022(3) 0.120(5) 0.035(4)
C69 0.126(5) 0.070(4) 0.070(3) 0.034(3) 0.058(3) 0.062(4)
C70 0.064(3) 0.066(3) 0.045(2) 0.027(2) 0.033(2) 0.029(2)

loop_
_atom_type_symbol
_atom_type_description
_atom_type_scat_dispersion_real
_atom_type_scat_dispersion_imag
_atom_type_scat_source
C C 0.0033 0.0016 'International Tables Vol C Tables 4.2.6.8 and 6.1.1.4'
H H 0.0000 0.0000 'International Tables Vol C Tables 4.2.6.8 and 6.1.1.4'
B B 0.0013 0.0007 'International Tables Vol C Tables 4.2.6.8 and 6.1.1.4'
N N 0.0061 0.0033 'International Tables Vol C Tables 4.2.6.8 and 6.1.1.4'
Fe Fe 0.3463 0.8444 'International Tables Vol C Tables 4.2.6.8 and 6.1.1.4'

loop_
_geom_angle_atom_site_label_1
_geom_angle_atom_site_label_2
_geom_angle_atom_site_label_3
_geom_angle
_geom_angle_site_symmetry_1
_geom_angle_site_symmetry_3
_geom_angle_publ_flag
N5A Fe1 N6A 87.5(5) . . ?
N5A Fe1 N4 97.3(4) . . ?
N6A Fe1 N4 107.0(3) . . ?
N5A Fe1 N1 99.5(4) . . ?
N6A Fe1 N1 171.8(4) . . ?
N4 Fe1 N1 76.32(10) . . ?
N5A Fe1 N9 97.3(4) . . ?
N6A Fe1 N9 87.7(4) . . ?
N4 Fe1 N9 159.62(10) . . ?
N1 Fe1 N9 87.34(10) . . ?
N5A Fe1 N10 166.0(4) . . ?
N6A Fe1 N10 80.3(4) . . ?
N4 Fe1 N10 92.84(11) . . ?
N1 Fe1 N10 92.18(12) . . ?
N9 Fe1 N10 75.46(11) . . ?
N5A Fe1 N5 3.4(5) . . ?
N6A Fe1 N5 90.0(4) . . ?
N4 Fe1 N5 98.93(15) . . ?
N1 Fe1 N5 96.92(15) . . ?
N9 Fe1 N5 95.02(15) . . ?
N10 Fe1 N5 166.53(16) . . ?
N5A Fe1 N8 71.4(4) . . ?
N6A Fe1 N8 21.8(3) . . ?
N4 Fe1 N8 94.18(12) . . ?
N1 Fe1 N8 166.17(12) . . ?
N9 Fe1 N8 103.89(12) . . ?
N10 Fe1 N8 98.38(14) . . ?
N5 Fe1 N8 74.37(16) . . ?
C4 N1 C1 116.5(3) . . ?
C4 N1 Fe1 115.1(2) . . ?
C1 N1 Fe1 127.6(2) . . ?
C4 N2 C3 120.5(3) . . ?
C4 N2 H2A 119.8 . . ?
C3 N2 H2A 119.8 . . ?
C5 N3 C6 120.8(3) . . ?
C5 N3 H3C 119.6 . . ?
C6 N3 H3C 119.6 . . ?
C5 N4 C8 117.8(3) . . ?
C5 N4 Fe1 115.9(2) . . ?
C8 N4 Fe1 125.4(2) . . ?
C17 N9 C21 118.4(3) . . ?
C17 N9 Fe1 125.5(2) . . ?
C21 N9 Fe1 114.1(2) . . ?
C22 N10 Fe1 109.2(2) . . ?
C22 N10 H10A 109.8 . . ?
Fe1 N10 H10A 109.8 . . ?
C22 N10 H10B 109.8 . . ?
Fe1 N10 H10B 109.8 . . ?
H10A N10 H10B 108.3 . . ?
C35 B1 C41 110.4(3) . . ?
C35 B1 C23 111.7(3) . . ?
C41 B1 C23 107.4(3) . . ?
C35 B1 C29 108.3(3) . . ?
C41 B1 C29 110.1(3) . . ?
C23 B1 C29 109.0(3) . . ?
C47 B2 C59 110.6(2) . . ?
C47 B2 C65 113.2(3) . . ?
C59 B2 C65 106.1(2) . . ?
C47 B2 C53 106.6(2) . . ?
C59 B2 C53 110.6(2) . . ?
C65 B2 C53 109.8(2) . . ?
N1 C1 C2 112.5(3) . . ?
N1 C1 H1A 109.1 . . ?
C2 C1 H1A 109.1 . . ?
N1 C1 H1B 109.1 . . ?
C2 C1 H1B 109.1 . . ?
H1A C1 H1B 107.8 . . ?
C3 C2 C1 108.7(3) . . ?
C3 C2 H2B 109.9 . . ?
C1 C2 H2B 109.9 . . ?
C3 C2 H2C 109.9 . . ?
C1 C2 H2C 109.9 . . ?
H2B C2 H2C 108.3 . . ?
N2 C3 C2 108.4(3) . . ?
N2 C3 H3A 110.0 . . ?
C2 C3 H3A 110.0 . . ?
N2 C3 H3B 110.0 . . ?
C2 C3 H3B 110.0 . . ?
H3A C3 H3B 108.4 . . ?
N1 C4 N2 126.3(3) . . ?
N1 C4 C5 115.4(3) . . ?
N2 C4 C5 118.3(3) . . ?
N4 C5 N3 125.9(3) . . ?
N4 C5 C4 115.8(3) . . ?
N3 C5 C4 118.2(3) . . ?
C7 C6 N3 111.0(4) . . ?
N3 C6 C7A 107.6(8) . . ?
C7 C6 H6B 109.4 . . ?
N3 C6 H6B 109.4 . . ?
C7A C6 H6B 71.7 . . ?
C7 C6 H6C 109.4 . . ?
N3 C6 H6C 109.4 . . ?
C7A C6 H6C 140.3 . . ?
H6B C6 H6C 108.0 . . ?
C7 C6 H6D 69.4 . . ?
N3 C6 H6D 110.4 . . ?
C7A C6 H6D 109.5 . . ?
H6B C6 H6D 137.2 . . ?
C7 C6 H6E 136.4 . . ?
N3 C6 H6E 110.1 . . ?
C7A C6 H6E 110.6 . . ?
H6C C6 H6E 69.0 . . ?
H6D C6 H6E 108.6 . . ?
C6 C7 C8 110.0(4) . . ?
C8 C7 H6D 143.8 . . ?
C6 C7 H7B 109.7 . . ?
C8 C7 H7B 109.7 . . ?
H6D C7 H7B 75.6 . . ?
C6 C7 H7C 109.7 . . ?
C8 C7 H7C 109.7 . . ?
H6D C7 H7C 101.9 . . ?
H7B C7 H7C 108.2 . . ?
C6 C7 H8C 140.9 . . ?
H6D C7 H8C 147.2 . . ?
H7B C7 H8C 77.3 . . ?
H7C C7 H8C 103.9 . . ?
C8 C7A C6 119.3(14) . . ?
C8 C7A H7D 107.5 . . ?
C6 C7A H7D 107.5 . . ?
C8 C7A H7E 107.5 . . ?
C6 C7A H7E 107.5 . . ?
H7D C7A H7E 107.0 . . ?
C7A C8 N4 114.7(9) . . ?
N4 C8 C7 113.0(3) . . ?
C7A C8 H8A 68.6 . . ?
N4 C8 H8A 109.0 . . ?
C7 C8 H8A 109.0 . . ?
C7A C8 H8B 134.8 . . ?
N4 C8 H8B 109.0 . . ?
C7 C8 H8B 109.0 . . ?
H8A C8 H8B 107.8 . . ?
C7A C8 H8C 108.3 . . ?
N4 C8 H8C 109.1 . . ?
C7 C8 H8C 69.2 . . ?
H8A C8 H8C 138.7 . . ?
C7A C8 H8D 107.8 . . ?
N4 C8 H8D 108.9 . . ?
C7 C8 H8D 136.4 . . ?
H8B C8 H8D 66.7 . . ?
H8C C8 H8D 107.8 . . ?
C12 N5 C9 117.8(5) . . ?
C12 N5 Fe1 116.5(4) . . ?
C9 N5 Fe1 125.5(3) . . ?
C12 N6 C11 122.1(4) . . ?
C12 N6 H6A 118.9 . . ?
C11 N6 H6A 118.9 . . ?
C13 N7 C14 122.3(4) . . ?
C13 N7 H7A 118.9 . . ?
C14 N7 H7A 118.9 . . ?
C13 N8 C16 117.2(4) . . ?
C13 N8 Fe1 116.6(3) . . ?
C16 N8 Fe1 126.1(3) . . ?
N5 C9 C10 112.9(4) . . ?
N5 C9 H9A 109.0 . . ?
C10 C9 H9A 109.0 . . ?
N5 C9 H9B 109.0 . . ?
C10 C9 H9B 109.0 . . ?
H9A C9 H9B 107.8 . . ?
C9 C10 C11 109.7(5) . . ?
C9 C10 H10C 109.7 . . ?
C11 C10 H10C 109.7 . . ?
C9 C10 H10D 109.7 . . ?
C11 C10 H10D 109.7 . . ?
H10C C10 H10D 108.2 . . ?
N6 C11 C10 109.3(5) . . ?
N6 C11 H11A 109.8 . . ?
C10 C11 H11A 109.8 . . ?
N6 C11 H11B 109.8 . . ?
C10 C11 H11B 109.8 . . ?
H11A C11 H11B 108.3 . . ?
N5 C12 N6 124.8(5) . . ?
N5 C12 C13 116.2(4) . . ?
N6 C12 C13 119.0(4) . . ?
N8 C13 N7 125.7(4) . . ?
N8 C13 C12 116.0(4) . . ?
N7 C13 C12 118.3(4) . . ?
N7 C14 C15 108.8(5) . . ?
N7 C14 H14A 109.9 . . ?
C15 C14 H14A 109.9 . . ?
N7 C14 H14B 109.9 . . ?
C15 C14 H14B 109.9 . . ?
H14A C14 H14B 108.3 . . ?
C14 C15 C16 104.3(4) . . ?
C14 C15 H15A 110.9 . . ?
C16 C15 H15A 110.9 . . ?
C14 C15 H15B 110.9 . . ?
C16 C15 H15B 110.9 . . ?
H15A C15 H15B 108.9 . . ?
N8 C16 C15 112.1(4) . . ?
N8 C16 H16A 109.2 . . ?
C15 C16 H16A 109.2 . . ?
N8 C16 H16B 109.2 . . ?
C15 C16 H16B 109.2 . . ?
H16A C16 H16B 107.9 . . ?
C9A N5A C13A 119.0(15) . . ?
C9A N5A Fe1 128.5(11) . . ?
C13A N5A Fe1 111.8(11) . . ?
C10A C9A N5A 122.0(15) . . ?
C10A C9A H9C 119.0 . . ?
N5A C9A H9C 119.0 . . ?
C11A C10A C9A 123.7(18) . . ?
C11A C10A H10E 118.2 . . ?
C9A C10A H10E 118.2 . . ?
C10A C11A C12A 116.2(18) . . ?
C10A C11A H11C 121.9 . . ?
C12A C11A H11C 121.9 . . ?
C13A C12A C11A 118.6(15) . . ?
C13A C12A H12A 120.7 . . ?
C11A C12A H12A 120.7 . . ?
N5A C13A C12A 120.3(15) . . ?
N5A C13A C14A 115.4(14) . . ?
C12A C13A C14A 124.0(14) . . ?
N6A C14A C13A 110.2(12) . . ?
N6A C14A H14C 109.6 . . ?
C13A C14A H14C 109.6 . . ?
N6A C14A H14D 109.6 . . ?
C13A C14A H14D 109.6 . . ?
H14C C14A H14D 108.1 . . ?
C14A N6A Fe1 108.7(9) . . ?
C14A N6A H6F 109.9 . . ?
Fe1 N6A H6F 109.9 . . ?
C14A N6A H6G 109.9 . . ?
Fe1 N6A H6G 109.9 . . ?
H6F N6A H6G 108.3 . . ?
N9 C17 C18 122.3(4) . . ?
N9 C17 H17A 118.8 . . ?
C18 C17 H17A 118.8 . . ?
C19 C18 C17 118.7(4) . . ?
C19 C18 H18A 120.7 . . ?
C17 C18 H18A 120.7 . . ?
C20 C19 C18 120.0(3) . . ?
C20 C19 H19A 120.0 . . ?
C18 C19 H19A 120.0 . . ?
C19 C20 C21 118.6(3) . . ?
C19 C20 H20A 120.7 . . ?
C21 C20 H20A 120.7 . . ?
N9 C21 C20 122.0(3) . . ?
N9 C21 C22 116.6(3) . . ?
C20 C21 C22 121.3(3) . . ?
N10 C22 C21 110.5(3) . . ?
N10 C22 H22A 109.5 . . ?
C21 C22 H22A 109.5 . . ?
N10 C22 H22B 109.5 . . ?
C21 C22 H22B 109.5 . . ?
H22A C22 H22B 108.1 . . ?
C24 C23 C28 114.7(3) . . ?
C24 C23 B1 120.7(3) . . ?
C28 C23 B1 124.5(3) . . ?
C25 C24 C23 123.1(4) . . ?
C25 C24 H24A 118.4 . . ?
C23 C24 H24A 118.4 . . ?
C26 C25 C24 119.7(4) . . ?
C26 C25 H25A 120.1 . . ?
C24 C25 H25A 120.1 . . ?
C27 C26 C25 118.7(4) . . ?
C27 C26 H26A 120.7 . . ?
C25 C26 H26A 120.7 . . ?
C26 C27 C28 120.8(4) . . ?
C26 C27 H27A 119.6 . . ?
C28 C27 H27A 119.6 . . ?
C27 C28 C23 122.9(4) . . ?
C27 C28 H28A 118.5 . . ?
C23 C28 H28A 118.5 . . ?
C30 C29 C34 114.5(3) . . ?
C30 C29 B1 123.5(3) . . ?
C34 C29 B1 122.0(3) . . ?
C29 C30 C31 122.9(3) . . ?
C29 C30 H30A 118.6 . . ?
C31 C30 H30A 118.6 . . ?
C32 C31 C30 120.1(3) . . ?
C32 C31 H31A 119.9 . . ?
C30 C31 H31A 119.9 . . ?
C33 C32 C31 119.1(3) . . ?
C33 C32 H32A 120.5 . . ?
C31 C32 H32A 120.5 . . ?
C32 C33 C34 120.1(3) . . ?
C32 C33 H33A 120.0 . . ?
C34 C33 H33A 120.0 . . ?
C33 C34 C29 123.4(3) . . ?
C33 C34 H34A 118.3 . . ?
C29 C34 H34A 118.3 . . ?
C40 C35 C36 115.1(3) . . ?
C40 C35 B1 125.0(3) . . ?
C36 C35 B1 119.8(3) . . ?
C37 C36 C35 122.7(4) . . ?
C37 C36 H36A 118.6 . . ?
C35 C36 H36A 118.6 . . ?
C36 C37 C38 119.7(4) . . ?
C36 C37 H37A 120.2 . . ?
C38 C37 H37A 120.2 . . ?
C39 C38 C37 119.4(4) . . ?
C39 C38 H38A 120.3 . . ?
C37 C38 H38A 120.3 . . ?
C38 C39 C40 120.0(4) . . ?
C38 C39 H39A 120.0 . . ?
C40 C39 H39A 120.0 . . ?
C39 C40 C35 123.0(4) . . ?
C39 C40 H40A 118.5 . . ?
C35 C40 H40A 118.5 . . ?
C42 C41 C46 114.5(3) . . ?
C42 C41 B1 124.6(3) . . ?
C46 C41 B1 120.9(3) . . ?
C41 C42 C43 122.4(4) . . ?
C41 C42 H42A 118.8 . . ?
C43 C42 H42A 118.8 . . ?
C44 C43 C42 120.6(4) . . ?
C44 C43 H43A 119.7 . . ?
C42 C43 H43A 119.7 . . ?
C45 C44 C43 118.4(4) . . ?
C45 C44 H44A 120.8 . . ?
C43 C44 H44A 120.8 . . ?
C44 C45 C46 120.5(4) . . ?
C44 C45 H45A 119.8 . . ?
C46 C45 H45A 119.8 . . ?
C45 C46 C41 123.6(4) . . ?
C45 C46 H46A 118.2 . . ?
C41 C46 H46A 118.2 . . ?
C48 C47 C52 114.9(3) . . ?
C48 C47 B2 119.8(3) . . ?
C52 C47 B2 125.2(3) . . ?
C49 C48 C47 122.7(4) . . ?
C49 C48 H48A 118.6 . . ?
C47 C48 H48A 118.6 . . ?
C48 C49 C50 120.0(4) . . ?
C48 C49 H49A 120.0 . . ?
C50 C49 H49A 120.0 . . ?
C51 C50 C49 118.7(4) . . ?
C51 C50 H50A 120.6 . . ?
C49 C50 H50A 120.6 . . ?
C50 C51 C52 119.8(4) . . ?
C50 C51 H51A 120.1 . . ?
C52 C51 H51A 120.1 . . ?
C51 C52 C47 123.7(3) . . ?
C51 C52 H52A 118.2 . . ?
C47 C52 H52A 118.2 . . ?
C58 C53 C54 114.9(3) . . ?
C58 C53 B2 125.3(3) . . ?
C54 C53 B2 119.7(3) . . ?
C55 C54 C53 122.4(3) . . ?
C55 C54 H54A 118.8 . . ?
C53 C54 H54A 118.8 . . ?
C56 C55 C54 120.8(3) . . ?
C56 C55 H55A 119.6 . . ?
C54 C55 H55A 119.6 . . ?
C55 C56 C57 119.0(3) . . ?
C55 C56 H56A 120.5 . . ?
C57 C56 H56A 120.5 . . ?
C56 C57 C58 119.7(3) . . ?
C56 C57 H57A 120.1 . . ?
C58 C57 H57A 120.1 . . ?
C57 C58 C53 123.2(3) . . ?
C57 C58 H58A 118.4 . . ?
C53 C58 H58A 118.4 . . ?
C60 C59 C64 115.4(3) . . ?
C60 C59 B2 124.7(3) . . ?
C64 C59 B2 119.9(3) . . ?
C59 C60 C61 122.2(3) . . ?
C59 C60 H60A 118.9 . . ?
C61 C60 H60A 118.9 . . ?
C62 C61 C60 120.8(4) . . ?
C62 C61 H61A 119.6 . . ?
C60 C61 H61A 119.6 . . ?
C61 C62 C63 119.0(3) . . ?
C61 C62 H62A 120.5 . . ?
C63 C62 H62A 120.5 . . ?
C62 C63 C64 119.9(4) . . ?
C62 C63 H63A 120.0 . . ?
C64 C63 H63A 120.0 . . ?
C63 C64 C59 122.7(4) . . ?
C63 C64 H64A 118.6 . . ?
C59 C64 H64A 118.6 . . ?
C70 C65 C66 114.4(4) . . ?
C70 C65 B2 126.4(3) . . ?
C66 C65 B2 119.2(3) . . ?
C67 C66 C65 123.6(5) . . ?
C67 C66 H66A 118.2 . . ?
C65 C66 H66A 118.2 . . ?
C68 C67 C66 120.2(5) . . ?
C68 C67 H67A 119.9 . . ?
C66 C67 H67A 119.9 . . ?
C69 C68 C67 118.9(5) . . ?
C69 C68 H68A 120.5 . . ?
C67 C68 H68A 120.5 . . ?
C68 C69 C70 121.3(5) . . ?
C68 C69 H69A 119.4 . . ?
C70 C69 H69A 119.4 . . ?
C65 C70 C69 121.6(5) . . ?
C65 C70 H70A 119.2 . . ?
C69 C70 H70A 119.2 . . ?

loop_
_geom_bond_atom_site_label_1
_geom_bond_atom_site_label_2
_geom_bond_distance
_geom_bond_site_symmetry_2
_geom_bond_publ_flag
Fe1 N5A 1.840(15) . ?
Fe1 N6A 1.962(11) . ?
Fe1 N4 2.105(3) . ?
Fe1 N1 2.142(3) . ?
Fe1 N9 2.157(3) . ?
Fe1 N10 2.171(3) . ?
Fe1 N5 2.172(5) . ?
Fe1 N8 2.189(4) . ?
N1 C4 1.298(4) . ?
N1 C1 1.462(4) . ?
N2 C4 1.348(4) . ?
N2 C3 1.464(5) . ?
N2 H2A 0.8800 . ?
N3 C5 1.350(4) . ?
N3 C6 1.464(5) . ?
N3 H3C 0.8800 . ?
N4 C5 1.292(4) . ?
N4 C8 1.466(4) . ?
N9 C17 1.343(4) . ?
N9 C21 1.344(4) . ?
N10 C22 1.473(5) . ?
N10 H10A 0.9200 . ?
N10 H10B 0.9200 . ?
B1 C35 1.638(5) . ?
B1 C41 1.645(5) . ?
B1 C23 1.651(5) . ?
B1 C29 1.654(5) . ?
B2 C47 1.636(4) . ?
B2 C59 1.646(4) . ?
B2 C65 1.651(5) . ?
B2 C53 1.657(5) . ?
C1 C2 1.512(5) . ?
C1 H1A 0.9900 . ?
C1 H1B 0.9900 . ?
C2 C3 1.500(5) . ?
C2 H2B 0.9900 . ?
C2 H2C 0.9900 . ?
C3 H3A 0.9900 . ?
C3 H3B 0.9900 . ?
C4 C5 1.494(4) . ?
C6 C7 1.447(7) . ?
C6 C7A 1.53(2) . ?
C6 H6B 0.9900 . ?
C6 H6C 0.9900 . ?
C6 H6D 0.9900 . ?
C6 H6E 0.9900 . ?
C7 C8 1.563(6) . ?
C7 H7B 0.9900 . ?
C7 H7C 0.9900 . ?
C7A C8 1.324(19) . ?
C7A H7D 0.9900 . ?
C7A H7E 0.9900 . ?
C8 H8A 0.9900 . ?
C8 H8B 0.9900 . ?
C8 H8C 0.9900 . ?
C8 H8D 0.9900 . ?
N5 C12 1.296(7) . ?
N5 C9 1.460(7) . ?
N6 C12 1.336(6) . ?
N6 C11 1.454(8) . ?
N6 H6A 0.8800 . ?
N7 C13 1.337(6) . ?
N7 C14 1.477(8) . ?
N7 H7A 0.8800 . ?
N8 C13 1.284(6) . ?
N8 C16 1.464(6) . ?
C9 C10 1.488(7) . ?
C9 H9A 0.9900 . ?
C9 H9B 0.9900 . ?
C10 C11 1.512(8) . ?
C10 H10C 0.9900 . ?
C10 H10D 0.9900 . ?
C11 H11A 0.9900 . ?
C11 H11B 0.9900 . ?
C12 C13 1.501(6) . ?
C14 C15 1.565(8) . ?
C14 H14A 0.9900 . ?
C14 H14B 0.9900 . ?
C15 C16 1.566(7) . ?
C15 H15A 0.9900 . ?
C15 H15B 0.9900 . ?
C16 H16A 0.9900 . ?
C16 H16B 0.9900 . ?
N5A C9A 1.38(2) . ?
N5A C13A 1.40(2) . ?
C9A C10A 1.37(2) . ?
C9A H9C 0.9500 . ?
C10A C11A 1.36(3) . ?
C10A H10E 0.9500 . ?
C11A C12A 1.50(3) . ?
C11A H11C 0.9500 . ?
C12A C13A 1.42(2) . ?
C12A H12A 0.9500 . ?
C13A C14A 1.48(2) . ?
C14A N6A 1.413(18) . ?
C14A H14C 0.9900 . ?
C14A H14D 0.9900 . ?
N6A H6F 0.9200 . ?
N6A H6G 0.9200 . ?
C17 C18 1.383(5) . ?
C17 H17A 0.9500 . ?
C18 C19 1.373(6) . ?
C18 H18A 0.9500 . ?
C19 C20 1.371(6) . ?
C19 H19A 0.9500 . ?
C20 C21 1.392(5) . ?
C20 H20A 0.9500 . ?
C21 C22 1.505(5) . ?
C22 H22A 0.9900 . ?
C22 H22B 0.9900 . ?
C23 C24 1.396(5) . ?
C23 C28 1.399(5) . ?
C24 C25 1.392(5) . ?
C24 H24A 0.9500 . ?
C25 C26 1.384(6) . ?
C25 H25A 0.9500 . ?
C26 C27 1.374(7) . ?
C26 H26A 0.9500 . ?
C27 C28 1.377(6) . ?
C27 H27A 0.9500 . ?
C28 H28A 0.9500 . ?
C29 C30 1.392(4) . ?
C29 C34 1.400(5) . ?
C30 C31 1.398(5) . ?
C30 H30A 0.9500 . ?
C31 C32 1.377(5) . ?
C31 H31A 0.9500 . ?
C32 C33 1.368(5) . ?
C32 H32A 0.9500 . ?
C33 C34 1.387(5) . ?
C33 H33A 0.9500 . ?
C34 H34A 0.9500 . ?
C35 C40 1.394(5) . ?
C35 C36 1.411(5) . ?
C36 C37 1.387(5) . ?
C36 H36A 0.9500 . ?
C37 C38 1.388(7) . ?
C37 H37A 0.9500 . ?
C38 C39 1.379(7) . ?
C38 H38A 0.9500 . ?
C39 C40 1.388(5) . ?
C39 H39A 0.9500 . ?
C40 H40A 0.9500 . ?
C41 C42 1.371(5) . ?
C41 C46 1.397(5) . ?
C42 C43 1.402(6) . ?
C42 H42A 0.9500 . ?
C43 C44 1.370(7) . ?
C43 H43A 0.9500 . ?
C44 C45 1.353(6) . ?
C44 H44A 0.9500 . ?
C45 C46 1.376(5) . ?
C45 H45A 0.9500 . ?
C46 H46A 0.9500 . ?
C47 C48 1.393(5) . ?
C47 C52 1.394(5) . ?
C48 C49 1.388(5) . ?
C48 H48A 0.9500 . ?
C49 C50 1.396(7) . ?
C49 H49A 0.9500 . ?
C50 C51 1.374(6) . ?
C50 H50A 0.9500 . ?
C51 C52 1.384(5) . ?
C51 H51A 0.9500 . ?
C52 H52A 0.9500 . ?
C53 C58 1.396(4) . ?
C53 C54 1.408(5) . ?
C54 C55 1.385(5) . ?
C54 H54A 0.9500 . ?
C55 C56 1.372(6) . ?
C55 H55A 0.9500 . ?
C56 C57 1.387(5) . ?
C56 H56A 0.9500 . ?
C57 C58 1.391(4) . ?
C57 H57A 0.9500 . ?
C58 H58A 0.9500 . ?
C59 C60 1.394(5) . ?
C59 C64 1.403(5) . ?
C60 C61 1.395(5) . ?
C60 H60A 0.9500 . ?
C61 C62 1.370(6) . ?
C61 H61A 0.9500 . ?
C62 C63 1.383(6) . ?
C62 H62A 0.9500 . ?
C63 C64 1.389(5) . ?
C63 H63A 0.9500 . ?
C64 H64A 0.9500 . ?
C65 C70 1.395(5) . ?
C65 C66 1.403(5) . ?
C66 C67 1.384(6) . ?
C66 H66A 0.9500 . ?
C67 C68 1.365(9) . ?
C67 H67A 0.9500 . ?
C68 C69 1.355(9) . ?
C68 H68A 0.9500 . ?
C69 C70 1.412(7) . ?
C69 H69A 0.9500 . ?
C70 H70A 0.9500 . ?

loop_
_platon_squeeze_void_nr
_platon_squeeze_void_average_x
_platon_squeeze_void_average_y
_platon_squeeze_void_average_z
_platon_squeeze_void_volume
_platon_squeeze_void_count_electrons
1 0.500 0.000 0.000 85.7 21.9
2 1.000 0.000 0.500 41.5 10.2
3 0.500 0.500 0.500 85.7 21.9
4 0.000 0.500 0.000 41.5 10.2
